data_2203381
loop_
_publ_author_name
'Petek, Hande'
'Akdemir, Nesuhi'
'\"Ozil, Musa'
'A\<gar, Erbil'
'\,Senel, \.Ismet'

_publ_section_title
;
 4,4'-(4,4'-Thiodiphenoxy)diphthalonitrile
;
_journal_issue 4
_journal_name_full 'Acta Crystallographica Section E'
_journal_page_first o621
_journal_page_last o622
_journal_paper_doi 10.1107/S1600536804006178
_journal_volume 60
_journal_year 2004
_chemical_formula_iupac 'C28 H14 N4 O2 S'
_chemical_formula_moiety 'C28 H14 N4 O2 S'
_chemical_formula_sum 'C28 H14 N4 O2 S'
_chemical_formula_weight 470.49
_chemical_name_systematic
;
4,4'-(4,4'-thiodiphenoxy)diphthalonitrile
;
_space_group_IT_number 2
_symmetry_cell_setting triclinic
_symmetry_space_group_name_Hall '-P 1'
_symmetry_space_group_name_H-M 'P -1'
_atom_sites_solution_hydrogens geom
_atom_sites_solution_primary direct
_atom_sites_solution_secondary difmap
_cell_angle_alpha 78.002(2)
_cell_angle_beta 82.925(8)
_cell_angle_gamma 78.016(8)
_cell_formula_units_Z 2
_cell_length_a 7.1028(7)
_cell_length_b 9.5705(10)
_cell_length_c 17.7700(19)
_cell_measurement_reflns_used 7205
_cell_measurement_temperature 293(2)
_cell_measurement_theta_max 26.87
_cell_measurement_theta_min 1.17
_cell_volume 1151.8(2)
_computing_cell_refinement X-AREA
_computing_data_collection 'X-AREA (Stoe & Cie, 2002)'
_computing_data_reduction 'X-RED (Stoe & Cie, 2002)'
_computing_molecular_graphics 'ORTEP-3 (Burnett & Johnson, 1996)'
_computing_publication_material 'WinGX (Farrugia, 1999)'
_computing_structure_refinement 'SHELXL97 (Sheldrick, 1997)'
_computing_structure_solution 'SHELXS97 (Sheldrick, 1997)'
_diffrn_ambient_temperature 293(2)
_diffrn_measured_fraction_theta_full 1.000
_diffrn_measured_fraction_theta_max 1.000
_diffrn_measurement_device_type 'Stoe IPDS-2'
_diffrn_measurement_method \w
_diffrn_radiation_monochromator graphite
_diffrn_radiation_source 'fine-focus sealed tube'
_diffrn_radiation_type MoK\a
_diffrn_radiation_wavelength 0.71073
_diffrn_reflns_av_R_equivalents 0.0665
_diffrn_reflns_av_sigmaI/netI 0.0636
_diffrn_reflns_limit_h_max 8
_diffrn_reflns_limit_h_min -7
_diffrn_reflns_limit_k_max 11
_diffrn_reflns_limit_k_min -11
_diffrn_reflns_limit_l_max 21
_diffrn_reflns_limit_l_min -21
_diffrn_reflns_number 15492
_diffrn_reflns_theta_full 25.25
_diffrn_reflns_theta_max 25.25
_diffrn_reflns_theta_min 1.18
_diffrn_standards_decay_% 0
_diffrn_standards_interval_count 0
_diffrn_standards_interval_time 0
_diffrn_standards_number 0
_exptl_absorpt_coefficient_mu 0.175
_exptl_absorpt_correction_T_max 0.991
_exptl_absorpt_correction_T_min 0.945
_exptl_absorpt_correction_type integration
_exptl_absorpt_process_details '(X-RED; Stoe & Cie, 2002)'
_exptl_crystal_colour colourless
_exptl_crystal_density_diffrn 1.357
_exptl_crystal_density_meas ?
_exptl_crystal_density_method .
_exptl_crystal_description plate
_exptl_crystal_F_000 484
_exptl_crystal_size_max 0.500
_exptl_crystal_size_mid 0.250
_exptl_crystal_size_min 0.050
_refine_diff_density_max 0.183
_refine_diff_density_min -0.185
_refine_ls_extinction_method none
_refine_ls_goodness_of_fit_ref 0.776
_refine_ls_hydrogen_treatment mixed
_refine_ls_matrix_type full
_refine_ls_number_parameters 332
_refine_ls_number_reflns 4187
_refine_ls_number_restraints 0
_refine_ls_restrained_S_all 0.776
_refine_ls_R_factor_all 0.0743
_refine_ls_R_factor_gt 0.0344
_refine_ls_shift/su_max 0.001
_refine_ls_shift/su_mean 0.000
_refine_ls_structure_factor_coef Fsqd
_refine_ls_weighting_details 'calc w = 1/[\s^2^(Fo^2^)+(0.0346P)^2^] where P = (Fo^2^+2Fc^2^)/3'
_refine_ls_weighting_scheme calc
_refine_ls_wR_factor_gt 0.0612
_refine_ls_wR_factor_ref 0.0681
_reflns_number_gt 2287
_reflns_number_total 4187
_reflns_threshold_expression I>2\s(I)
_cod_data_source_file bt6423.cif
_cod_data_source_block I
_cod_database_code 2203381
_cod_database_fobs_code 2203381

loop_
_symmetry_equiv_pos_as_xyz
'x, y, z'
'-x, -y, -z'

loop_
_atom_site_label
_atom_site_fract_x
_atom_site_fract_y
_atom_site_fract_z
_atom_site_U_iso_or_equiv
_atom_site_adp_type
_atom_site_calc_flag
_atom_site_refinement_flags
_atom_site_occupancy
_atom_site_type_symbol
H4 -0.221(3) 0.6061(19) 0.4476(10) 0.077(6) Uiso d . 1 H
H2 1.125(2) 0.1405(17) 0.9699(10) 0.065(5) Uiso d . 1 H
H1 0.963(2) 0.1405(17) 0.7252(10) 0.070(5) Uiso d . 1 H
H3 0.728(2) 0.2441(18) 0.8102(9) 0.070(5) Uiso d . 1 H
S1 0.09373(7) 0.71080(5) 0.86535(3) 0.06657(16) Uani d . 1 S
O1 -0.14716(17) 0.58646(14) 0.58199(7) 0.0774(4) Uani d . 1 O
O2 0.78198(17) 0.26371(14) 0.95193(7) 0.0720(4) Uani d . 1 O
C18 0.4810(3) 0.5950(2) 0.85436(10) 0.0625(5) Uani d . 1 C
H18 0.4939 0.6789 0.8184 0.075 Uiso calc R 1 H
C9 -0.3242(3) 0.64435(19) 0.55471(10) 0.0618(5) Uani d . 1 C
C15 0.0926(2) 0.53785(18) 0.75672(9) 0.0568(4) Uani d . 1 C
H15 0.1770 0.4646 0.7856 0.068 Uiso calc R 1 H
C21 0.4439(3) 0.34559(19) 0.96128(9) 0.0586(5) Uani d . 1 C
H21 0.4317 0.2617 0.9974 0.070 Uiso calc R 1 H
C13 -0.0849(2) 0.78016(19) 0.73299(10) 0.0610(5) Uani d . 1 C
H13 -0.1235 0.8710 0.7468 0.073 Uiso calc R 1 H
C22 0.2834(2) 0.45037(19) 0.94152(10) 0.0576(4) Uani d . 1 C
H22 0.1621 0.4368 0.9647 0.069 Uiso calc R 1 H
C5 -0.5050(3) 0.69583(19) 0.44462(10) 0.0621(5) Uani d . 1 C
C14 0.0352(2) 0.67208(18) 0.77879(9) 0.0514(4) Uani d . 1 C
C10 -0.3337(3) 0.6424(2) 0.47794(10) 0.0639(5) Uani d . 1 C
C20 0.6206(2) 0.3672(2) 0.92687(10) 0.0556(4) Uani d . 1 C
C12 -0.1484(2) 0.7563(2) 0.66748(10) 0.0640(5) Uani d . 1 C
H12 -0.2258 0.8309 0.6364 0.077 Uiso calc R 1 H
C24 1.0931(3) 0.14243(19) 0.92033(11) 0.0589(5) Uani d . 1 C
C28 0.8608(3) 0.2029(2) 0.82493(10) 0.0612(5) Uani d . 1 C
C23 0.9105(2) 0.20449(18) 0.89752(10) 0.0568(4) Uani d . 1 C
C17 0.3005(2) 0.57441(18) 0.88810(9) 0.0530(4) Uani d . 1 C
C8 -0.4867(3) 0.6958(2) 0.59905(10) 0.0699(5) Uani d . 1 C
H8 -0.4808 0.6929 0.6514 0.084 Uiso calc R 1 H
C11 -0.0959(2) 0.6205(2) 0.64867(9) 0.0571(4) Uani d . 1 C
C27 0.9983(3) 0.13986(19) 0.77409(11) 0.0635(5) Uani d . 1 C
C16 0.0253(2) 0.51233(19) 0.69218(9) 0.0595(5) Uani d . 1 C
H16 0.0624 0.4215 0.6782 0.071 Uiso calc R 1 H
C26 1.1830(3) 0.07987(18) 0.79430(10) 0.0620(5) Uani d . 1 C
C25 1.2302(2) 0.08039(17) 0.86838(10) 0.0579(4) Uani d . 1 C
C6 -0.6697(3) 0.7536(2) 0.48816(11) 0.0670(5) Uani d . 1 C
C19 0.6419(3) 0.4912(2) 0.87399(11) 0.0666(5) Uani d . 1 C
H19 0.7638 0.5048 0.8517 0.080 Uiso calc R 1 H
C3 -0.5163(3) 0.6913(2) 0.36488(12) 0.0740(6) Uani d . 1 C
C1 1.4233(3) 0.0186(2) 0.88946(11) 0.0704(5) Uani d . 1 C
C2 1.3234(3) 0.0148(2) 0.74023(12) 0.0804(6) Uani d . 1 C
N3 -0.5247(3) 0.6852(2) 0.30199(11) 0.1009(6) Uani d . 1 N
C7 -0.6576(3) 0.7516(2) 0.56553(11) 0.0759(6) Uani d . 1 C
H7 -0.7665 0.7884 0.5952 0.091 Uiso calc R 1 H
N1 1.5775(3) -0.03031(19) 0.90499(11) 0.0936(6) Uani d . 1 N
N2 1.4336(3) -0.0356(2) 0.69692(12) 0.1165(7) Uani d . 1 N
C4 -0.8475(3) 0.8137(3) 0.45303(12) 0.0857(6) Uani d . 1 C
N4 -0.9875(3) 0.8623(3) 0.42439(12) 0.1206(8) Uani d . 1 N

loop_
_atom_site_aniso_label
_atom_site_aniso_U_11
_atom_site_aniso_U_22
_atom_site_aniso_U_33
_atom_site_aniso_U_12
_atom_site_aniso_U_13
_atom_site_aniso_U_23
S1 0.0657(3) 0.0663(3) 0.0674(3) 0.0077(2) -0.0135(2) -0.0272(2)
O1 0.0667(8) 0.1008(10) 0.0629(8) 0.0181(7) -0.0179(7) -0.0380(7)
O2 0.0582(8) 0.0933(9) 0.0581(7) 0.0133(7) -0.0111(6) -0.0236(7)
C18 0.0626(12) 0.0642(12) 0.0579(11) -0.0107(10) 0.0006(9) -0.0097(9)
C9 0.0563(11) 0.0704(12) 0.0588(11) -0.0003(10) -0.0085(9) -0.0220(9)
C15 0.0590(11) 0.0544(11) 0.0514(10) 0.0029(9) -0.0043(8) -0.0107(8)
C21 0.0615(12) 0.0586(11) 0.0536(10) -0.0066(10) -0.0036(9) -0.0107(8)
C13 0.0557(11) 0.0530(11) 0.0740(12) 0.0014(9) -0.0119(10) -0.0187(9)
C22 0.0501(11) 0.0630(12) 0.0602(11) -0.0092(9) 0.0008(9) -0.0170(10)
C5 0.0664(12) 0.0676(12) 0.0539(11) -0.0101(10) -0.0097(10) -0.0147(9)
C14 0.0449(9) 0.0539(10) 0.0542(10) -0.0036(8) -0.0027(8) -0.0136(8)
C10 0.0625(12) 0.0741(13) 0.0540(11) -0.0006(10) -0.0036(10) -0.0223(10)
C20 0.0490(11) 0.0655(12) 0.0518(10) 0.0015(9) -0.0102(9) -0.0183(9)
C12 0.0573(11) 0.0622(12) 0.0677(12) 0.0053(9) -0.0156(9) -0.0119(10)
C24 0.0570(12) 0.0583(11) 0.0611(12) -0.0040(9) -0.0121(10) -0.0128(9)
C28 0.0564(12) 0.0626(12) 0.0652(12) -0.0016(10) -0.0128(10) -0.0182(9)
C23 0.0524(11) 0.0573(11) 0.0591(11) -0.0012(9) -0.0073(9) -0.0150(9)
C17 0.0522(11) 0.0579(11) 0.0495(10) -0.0030(9) -0.0068(8) -0.0174(9)
C8 0.0622(12) 0.0959(15) 0.0553(11) -0.0077(11) -0.0048(10) -0.0298(10)
C11 0.0483(10) 0.0706(12) 0.0501(10) 0.0000(9) -0.0031(8) -0.0177(9)
C27 0.0769(14) 0.0558(12) 0.0593(12) -0.0046(10) -0.0128(11) -0.0177(10)
C16 0.0609(11) 0.0612(11) 0.0525(10) 0.0030(9) -0.0020(9) -0.0178(9)
C26 0.0681(13) 0.0465(10) 0.0680(12) -0.0003(9) -0.0009(10) -0.0159(9)
C25 0.0535(11) 0.0463(10) 0.0709(12) -0.0017(8) -0.0099(9) -0.0087(9)
C6 0.0553(12) 0.0815(14) 0.0673(12) -0.0099(10) -0.0110(10) -0.0204(10)
C19 0.0505(11) 0.0800(14) 0.0678(12) -0.0114(11) 0.0031(9) -0.0162(11)
C3 0.0702(13) 0.0859(15) 0.0656(13) -0.0040(11) -0.0142(11) -0.0192(11)
C1 0.0613(13) 0.0584(12) 0.0837(14) -0.0010(11) -0.0048(11) -0.0068(10)
C2 0.0848(15) 0.0653(13) 0.0837(14) 0.0087(11) -0.0024(12) -0.0230(11)
N3 0.1025(14) 0.1301(16) 0.0689(11) 0.0047(12) -0.0255(10) -0.0322(11)
C7 0.0549(12) 0.1055(16) 0.0721(13) -0.0103(11) -0.0004(10) -0.0352(12)
N1 0.0631(11) 0.0852(13) 0.1165(15) 0.0018(10) -0.0111(11) 0.0032(11)
N2 0.1116(16) 0.1150(16) 0.1112(15) 0.0268(13) 0.0059(13) -0.0514(13)
C4 0.0680(15) 0.1142(18) 0.0764(14) -0.0076(14) -0.0099(12) -0.0286(13)
N4 0.0749(14) 0.179(2) 0.1050(15) 0.0006(14) -0.0283(12) -0.0331(14)

loop_
_atom_type_symbol
_atom_type_description
_atom_type_scat_dispersion_real
_atom_type_scat_dispersion_imag
_atom_type_scat_source
C C 0.0033 0.0016 'International Tables Vol C Tables 4.2.6.8 and 6.1.1.4'
H H 0.0000 0.0000 'International Tables Vol C Tables 4.2.6.8 and 6.1.1.4'
N N 0.0061 0.0033 'International Tables Vol C Tables 4.2.6.8 and 6.1.1.4'
O O 0.0106 0.0060 'International Tables Vol C Tables 4.2.6.8 and 6.1.1.4'
S S 0.1246 0.1234 'International Tables Vol C Tables 4.2.6.8 and 6.1.1.4'

loop_
_geom_angle_atom_site_label_1
_geom_angle_atom_site_label_2
_geom_angle_atom_site_label_3
_geom_angle
_geom_angle_publ_flag
C14 S1 C17 102.14(7) ?
C9 O1 C11 121.34(13) yes
C23 O2 C20 118.40(13) yes
C19 C18 C17 120.01(17) ?
C19 C18 H18 120.0 ?
C17 C18 H18 120.0 ?
O1 C9 C8 124.55(16) ?
O1 C9 C10 114.86(15) ?
C8 C9 C10 120.52(18) ?
C16 C15 C14 120.36(16) ?
C16 C15 H15 119.8 ?
C14 C15 H15 119.8 ?
C20 C21 C22 118.81(17) ?
C20 C21 H21 120.6 ?
C22 C21 H21 120.6 ?
C12 C13 C14 121.52(16) ?
C12 C13 H13 119.2 ?
C14 C13 H13 119.2 ?
C17 C22 C21 120.84(16) ?
C17 C22 H22 119.6 ?
C21 C22 H22 119.6 ?
C10 C5 C6 120.21(16) ?
C10 C5 C3 120.06(16) ?
C6 C5 C3 119.72(17) ?
C13 C14 C15 118.27(15) ?
C13 C14 S1 117.60(12) yes
C15 C14 S1 124.01(13) yes
C5 C10 C9 119.95(17) ?
C5 C10 H4 119.9(11) ?
C9 C10 H4 120.1(11) ?
C21 C20 C19 121.47(17) ?
C21 C20 O2 117.41(17) ?
C19 C20 O2 120.93(17) ?
C11 C12 C13 119.02(17) ?
C11 C12 H12 120.5 ?
C13 C12 H12 120.5 ?
C23 C24 C25 118.94(18) ?
C23 C24 H2 121.3(10) ?
C25 C24 H2 119.8(10) ?
C27 C28 C23 118.89(18) ?
C27 C28 H3 120.5(10) ?
C23 C28 H3 120.6(10) ?
O2 C23 C24 115.83(15) ?
O2 C23 C28 122.65(16) ?
C24 C23 C28 121.49(17) ?
C22 C17 C18 119.48(16) ?
C22 C17 S1 120.36(13) ?
C18 C17 S1 120.11(14) ?
C7 C8 C9 119.62(17) ?
C7 C8 H8 120.2 ?
C9 C8 H8 120.2 ?
C16 C11 C12 120.67(16) ?
C16 C11 O1 115.66(15) ?
C12 C11 O1 123.46(16) ?
C28 C27 C26 121.16(18) ?
C28 C27 H1 117.8(10) ?
C26 C27 H1 121.1(10) ?
C11 C16 C15 120.07(16) ?
C11 C16 H16 120.0 ?
C15 C16 H16 120.0 ?
C27 C26 C25 119.25(16) ?
C27 C26 C2 120.03(18) ?
C25 C26 C2 120.71(18) ?
C24 C25 C26 120.24(17) ?
C24 C25 C1 120.39(18) ?
C26 C25 C1 119.35(16) ?
C7 C6 C5 118.78(18) ?
C7 C6 C4 120.77(17) ?
C5 C6 C4 120.45(17) ?
C20 C19 C18 119.38(17) ?
C20 C19 H19 120.3 ?
C18 C19 H19 120.3 ?
N3 C3 C5 178.9(2) ?
N1 C1 C25 178.9(2) ?
N2 C2 C26 179.3(3) ?
C8 C7 C6 120.85(17) ?
C8 C7 H7 119.6 ?
C6 C7 H7 119.6 ?
N4 C4 C6 179.2(3) ?

loop_
_geom_bond_atom_site_label_1
_geom_bond_atom_site_label_2
_geom_bond_distance
_geom_bond_publ_flag
S1 C14 1.7704(16) yes
S1 C17 1.7763(16) yes
O1 C9 1.368(2) yes
O1 C11 1.3998(19) yes
O2 C23 1.3729(18) yes
O2 C20 1.4018(19) yes
C18 C19 1.377(2) ?
C18 C17 1.381(2) ?
C18 H18 0.9300 ?
C9 C8 1.377(2) ?
C9 C10 1.378(2) ?
C15 C16 1.380(2) ?
C15 C14 1.387(2) ?
C15 H15 0.9300 ?
C21 C20 1.363(2) ?
C21 C22 1.381(2) ?
C21 H21 0.9300 ?
C13 C12 1.376(2) ?
C13 C14 1.384(2) ?
C13 H13 0.9300 ?
C22 C17 1.374(2) ?
C22 H22 0.9300 ?
C5 C10 1.373(2) ?
C5 C6 1.400(2) ?
C5 C3 1.439(3) ?
C10 H4 0.955(17) ?
C20 C19 1.374(2) ?
C12 C11 1.373(2) ?
C12 H12 0.9300 ?
C24 C23 1.382(2) ?
C24 C25 1.385(2) ?
C24 H2 0.931(16) ?
C28 C27 1.377(2) ?
C28 C23 1.383(2) ?
C28 H3 0.986(17) ?
C8 C7 1.375(2) ?
C8 H8 0.9300 ?
C11 C16 1.368(2) ?
C27 C26 1.378(2) ?
C27 H1 0.934(17) ?
C16 H16 0.9300 ?
C26 C25 1.399(2) ?
C26 C2 1.435(3) ?
C25 C1 1.439(3) ?
C6 C7 1.384(2) ?
C6 C4 1.435(3) ?
C19 H19 0.9300 ?
C3 N3 1.140(2) yes
C1 N1 1.141(2) yes
C2 N2 1.134(2) yes
C7 H7 0.9300 ?
C4 N4 1.139(2) yes

loop_
_geom_torsion_atom_site_label_1
_geom_torsion_atom_site_label_2
_geom_torsion_atom_site_label_3
_geom_torsion_atom_site_label_4
_geom_torsion
C11 O1 C9 C8 -23.5(3)
C11 O1 C9 C10 159.40(17)
C20 C21 C22 C17 0.1(2)
C12 C13 C14 C15 0.6(3)
C12 C13 C14 S1 -175.51(14)
C16 C15 C14 C13 -2.3(2)
C16 C15 C14 S1 173.61(13)
C17 S1 C14 C13 -162.22(13)
C17 S1 C14 C15 21.88(17)
C6 C5 C10 C9 0.6(3)
C3 C5 C10 C9 -178.76(18)
O1 C9 C10 C5 179.10(17)
C8 C9 C10 C5 1.8(3)
C22 C21 C20 C19 0.8(2)
C22 C21 C20 O2 175.80(14)
C23 O2 C20 C21 128.69(17)
C23 O2 C20 C19 -56.2(2)
C14 C13 C12 C11 2.0(3)
C20 O2 C23 C24 159.50(16)
C20 O2 C23 C28 -22.2(3)
C25 C24 C23 O2 179.90(16)
C25 C24 C23 C28 1.5(3)
C27 C28 C23 O2 -179.32(17)
C27 C28 C23 C24 -1.1(3)
C21 C22 C17 C18 -0.6(2)
C21 C22 C17 S1 -178.11(12)
C19 C18 C17 C22 0.4(2)
C19 C18 C17 S1 177.87(13)
C14 S1 C17 C22 -98.92(14)
C14 S1 C17 C18 83.60(14)
O1 C9 C8 C7 -179.86(18)
C10 C9 C8 C7 -2.9(3)
C13 C12 C11 C16 -3.1(3)
C13 C12 C11 O1 -177.66(16)
C9 O1 C11 C16 147.65(16)
C9 O1 C11 C12 -37.6(3)
C23 C28 C27 C26 -0.4(3)
C12 C11 C16 C15 1.5(3)
O1 C11 C16 C15 176.46(16)
C14 C15 C16 C11 1.2(3)
C28 C27 C26 C25 1.4(3)
C28 C27 C26 C2 179.99(18)
C23 C24 C25 C26 -0.5(3)
C23 C24 C25 C1 178.18(16)
C27 C26 C25 C24 -0.9(3)
C2 C26 C25 C24 -179.49(18)
C27 C26 C25 C1 -179.63(17)
C2 C26 C25 C1 1.8(3)
C10 C5 C6 C7 -2.0(3)
C3 C5 C6 C7 177.40(19)
C10 C5 C6 C4 178.07(19)
C3 C5 C6 C4 -2.6(3)
C21 C20 C19 C18 -1.0(3)
O2 C20 C19 C18 -175.87(15)
C17 C18 C19 C20 0.4(3)
C10 C5 C3 N3 65(11)
C6 C5 C3 N3 -114(11)
C24 C25 C1 N1 -162(12)
C26 C25 C1 N1 16(12)
C27 C26 C2 N2 3E1(2)
C25 C26 C2 N2 -15E1(2)
C9 C8 C7 C6 1.5(3)
C5 C6 C7 C8 0.9(3)
C4 C6 C7 C8 -179.1(2)
C7 C6 C4 N4 134(19)
C5 C6 C4 N4 -46(19)

loop_
_cod_related_entry_id
_cod_related_entry_database
_cod_related_entry_code
1 ChemSpider 21130998
